data_4348330
loop_
_publ_author_name
'Grant, Lauren N.'
'Carroll, Maria E.'
'Carroll, Patrick J.'
'Mindiola, Daniel J.'

_publ_section_title
;
 An Unusual Cobalt Azide Adduct That Produces a Nitrene Species for
 Carbon-Hydrogen Insertion Chemistry.
;
_journal_issue 16
_journal_name_full 'Inorganic chemistry'
_journal_page_first 7997
_journal_page_last 8002
_journal_paper_doi 10.1021/acs.inorgchem.6b01114
_journal_volume 55
_journal_year 2016
_chemical_formula_sum 'C33 H51 Co N3 O'
_chemical_formula_weight 564.70
_space_group_IT_number 57
_space_group_name_Hall '-P 2c 2b'
_space_group_name_H-M_alt 'P b c m'
_symmetry_cell_setting orthorhombic
_symmetry_Int_Tables_number 57
_symmetry_space_group_name_H-M 'P b c m'
_atom_sites_solution_hydrogens geom
_atom_sites_solution_primary direct
_audit_creation_method SHELXL-97
_cell_angle_alpha 90.00
_cell_angle_beta 90.00
_cell_angle_gamma 90.00
_cell_formula_units_Z 4
_cell_length_a 7.0160(2)
_cell_length_b 18.7659(6)
_cell_length_c 23.7144(7)
_cell_measurement_reflns_used 9309
_cell_measurement_temperature 100
_cell_measurement_theta_max 27.49
_cell_measurement_theta_min 2.33
_cell_volume 3122.27(16)
_computing_data_collection 'Bruker APEX2'
_computing_data_reduction 'Bruker SAINT'
_computing_structure_refinement 'SHELXL-97 (Sheldrick, 2008)'
_computing_structure_solution 'SHELXS-97 (Sheldrick, 2008)'
_diffrn_ambient_temperature 100(1)
_diffrn_measured_fraction_theta_full 0.998
_diffrn_measured_fraction_theta_max 0.998
_diffrn_measurement_device 'CCD Area Detector'
_diffrn_measurement_device_type 'Bruker APEXII'
_diffrn_measurement_method 'phi and omega scans'
_diffrn_radiation_monochromator graphite
_diffrn_radiation_source 'sealed tube'
_diffrn_radiation_type MoK\a
_diffrn_radiation_wavelength 0.71073
_diffrn_reflns_av_R_equivalents 0.0572
_diffrn_reflns_av_sigmaI/netI 0.0244
_diffrn_reflns_limit_h_max 9
_diffrn_reflns_limit_h_min -9
_diffrn_reflns_limit_k_max 24
_diffrn_reflns_limit_k_min -24
_diffrn_reflns_limit_l_max 30
_diffrn_reflns_limit_l_min -30
_diffrn_reflns_number 69290
_diffrn_reflns_theta_full 27.54
_diffrn_reflns_theta_max 27.54
_diffrn_reflns_theta_min 1.72
_exptl_absorpt_coefficient_mu 0.578
_exptl_absorpt_correction_T_max 0.7456
_exptl_absorpt_correction_T_min 0.6530
_exptl_absorpt_correction_type multi-scan
_exptl_absorpt_process_details '(SADABS; Sheldrick, 2007)'
_exptl_crystal_density_diffrn 1.201
_exptl_crystal_density_method 'not measured'
_exptl_crystal_description rod
_exptl_crystal_F_000 1220
_exptl_crystal_size_max 0.28
_exptl_crystal_size_mid 0.05
_exptl_crystal_size_min 0.04
_refine_diff_density_max 2.782
_refine_diff_density_min -0.588
_refine_diff_density_rms 0.122
_refine_ls_extinction_method none
_refine_ls_goodness_of_fit_ref 1.100
_refine_ls_hydrogen_treatment constr
_refine_ls_matrix_type full
_refine_ls_number_parameters 203
_refine_ls_number_reflns 3679
_refine_ls_number_restraints 34
_refine_ls_restrained_S_all 1.133
_refine_ls_R_factor_all 0.0696
_refine_ls_R_factor_gt 0.0588
_refine_ls_shift/su_max 0.001
_refine_ls_shift/su_mean 0.000
_refine_ls_structure_factor_coef Fsqd
_refine_ls_weighting_details 'calc w=1/[\s^2^(Fo^2^)+(0.0917P)^2^+5.5670P] where P=(Fo^2^+2Fc^2^)/3'
_refine_ls_weighting_scheme calc
_refine_ls_wR_factor_gt 0.1539
_refine_ls_wR_factor_ref 0.1619
_reflns_number_gt 3177
_reflns_number_total 3679
_reflns_threshold_expression >2sigma(I)
_cod_data_source_file ic6b01114_si_002.cif
_cod_data_source_block UP9037
_cod_depositor_comments
;
The following automatic conversions were performed:

data name '_atom_site_symetry_multiplicity' was replaced with
'_atom_site_symmetry_multiplicity' as specified in the replacement
file
'/home/saulius/struct/COD-crude-data/automatic-downloads/DataCite-retrospective/ACS/depositions/lib/lists/replacement-tags.lst'.

Automatic conversion script
Id: cif_correct_tags 6909 2019-04-08 15:41:33Z antanas 
;
_cod_original_sg_symbol_H-M 'P b c m '
_cod_database_code 4348330

loop_
_symmetry_equiv_pos_as_xyz
'x, y, z'
'-x, y+1/2, z'
'x, -y+1/2, z+1/2'
'-x, -y, z+1/2'
'-x, -y, -z'
'x, -y-1/2, -z'
'-x, y-1/2, -z-1/2'
'x, y, -z-1/2'

loop_
_atom_site_label
_atom_site_type_symbol
_atom_site_fract_x
_atom_site_fract_y
_atom_site_fract_z
_atom_site_U_iso_or_equiv
_atom_site_adp_type
_atom_site_occupancy
_atom_site_symmetry_multiplicity
_atom_site_calc_flag
_atom_site_refinement_flags
Co1 Co 0.35423(7) 0.45585(2) 0.2500 0.00903(17) Uani 1 2 d S
N1 N 0.2755(3) 0.46408(11) 0.32857(9) 0.0088(4) Uani 1 1 d .
N2 N 0.2712(4) 0.55637(15) 0.2500 0.0086(6) Uani 1 2 d S
C1 C 0.2734(3) 0.42217(13) 0.37519(10) 0.0095(5) Uani 1 1 d .
C2 C 0.2565(4) 0.46445(14) 0.42316(11) 0.0119(5) Uani 1 1 d .
H2 H 0.2521 0.4482 0.4602 0.016 Uiso 1 1 calc R
C3 C 0.2474(4) 0.53650(13) 0.40574(11) 0.0105(5) Uani 1 1 d .
C4 C 0.2583(4) 0.53503(13) 0.34657(11) 0.0100(5) Uani 1 1 d .
C5 C 0.2478(4) 0.58764(14) 0.30086(10) 0.0097(5) Uani 1 1 d .
C6 C 0.2142(4) 0.66112(14) 0.30143(11) 0.0130(5) Uani 1 1 d .
H6 H 0.2003 0.6857 0.3352 0.017 Uiso 1 1 calc R
C7 C 0.2021(6) 0.6964(2) 0.2500 0.0138(7) Uani 1 2 d S
H7 H 0.1853 0.7456 0.2500 0.018 Uiso 1 2 calc SR
C8 C 0.2818(4) 0.34179(14) 0.37060(11) 0.0144(5) Uani 1 1 d .
C9 C 0.1071(7) 0.31483(18) 0.33782(17) 0.0443(11) Uani 1 1 d .
H9a H -0.0066 0.3251 0.3588 0.066 Uiso 1 1 calc R
H9b H 0.1175 0.2643 0.3323 0.066 Uiso 1 1 calc R
H9c H 0.1011 0.3382 0.3019 0.066 Uiso 1 1 calc R
C10 C 0.4636(7) 0.31836(18) 0.34051(18) 0.0474(12) Uani 1 1 d .
H10a H 0.4653 0.3378 0.3031 0.071 Uiso 1 1 calc R
H10b H 0.4674 0.2673 0.3385 0.071 Uiso 1 1 calc R
H10c H 0.5726 0.3353 0.3610 0.071 Uiso 1 1 calc R
C11 C 0.2784(4) 0.30761(15) 0.42889(12) 0.0179(6) Uani 1 1 d .
H11a H 0.3855 0.3242 0.4504 0.027 Uiso 1 1 calc R
H11b H 0.2851 0.2567 0.4251 0.027 Uiso 1 1 calc R
H11c H 0.1624 0.3204 0.4479 0.027 Uiso 1 1 calc R
C12 C 0.2309(4) 0.59937(14) 0.44617(11) 0.0130(5) Uani 1 1 d .
C13 C 0.3994(4) 0.65039(15) 0.43696(11) 0.0194(6) Uani 1 1 d .
H13a H 0.5162 0.6266 0.4464 0.029 Uiso 1 1 calc R
H13b H 0.3842 0.6916 0.4605 0.029 Uiso 1 1 calc R
H13c H 0.4031 0.6649 0.3982 0.029 Uiso 1 1 calc R
C14 C 0.0391(4) 0.63767(15) 0.43821(11) 0.0187(6) Uani 1 1 d .
H14a H 0.0231 0.6500 0.3992 0.028 Uiso 1 1 calc R
H14b H 0.0371 0.6802 0.4607 0.028 Uiso 1 1 calc R
H14c H -0.0626 0.6067 0.4498 0.028 Uiso 1 1 calc R
C15 C 0.2402(4) 0.57443(15) 0.50772(11) 0.0168(6) Uani 1 1 d .
H15a H 0.1367 0.5423 0.5151 0.025 Uiso 1 1 calc R
H15b H 0.2305 0.6149 0.5323 0.025 Uiso 1 1 calc R
H15c H 0.3590 0.5505 0.5143 0.025 Uiso 1 1 calc R
C17 C 0.7685(8) 0.4927(4) 0.1605(2) 0.0219(12) Uani 0.50 1 d PDU
H17a H 0.8671 0.4796 0.1345 0.033 Uiso 0.50 1 calc PR
H17b H 0.7777 0.5427 0.1688 0.033 Uiso 0.50 1 calc PR
H17c H 0.6463 0.4827 0.1442 0.033 Uiso 0.50 1 calc PR
O1 O 0.6472(4) 0.46979(18) 0.2500 0.0328(8) Uani 1 2 d SDU
C16 C 0.7914(8) 0.4498(3) 0.2151(2) 0.0231(13) Uani 0.50 1 d PDU
H16a H 0.7842 0.3991 0.2073 0.031 Uiso 0.50 1 calc PR
H16b H 0.9138 0.4599 0.2324 0.031 Uiso 0.50 1 calc PR
C18 C 0.7205(11) 0.5089(4) 0.3032(3) 0.0430(19) Uani 0.50 1 d PDU
H18a H 0.6281 0.5041 0.3333 0.057 Uiso 0.50 1 calc PR
H18b H 0.8390 0.4874 0.3156 0.057 Uiso 0.50 1 calc PR
C19 C 0.7524(14) 0.5856(5) 0.2912(5) 0.062(3) Uani 0.50 1 d PDU
H19a H 0.7969 0.6089 0.3247 0.093 Uiso 0.50 1 calc PR
H19b H 0.6349 0.6070 0.2792 0.093 Uiso 0.50 1 calc PR
H19c H 0.8459 0.5904 0.2619 0.093 Uiso 0.50 1 calc PR

loop_
_atom_site_aniso_label
_atom_site_aniso_U_11
_atom_site_aniso_U_22
_atom_site_aniso_U_33
_atom_site_aniso_U_23
_atom_site_aniso_U_13
_atom_site_aniso_U_12
Co1 0.0088(3) 0.0103(3) 0.0080(3) 0.000 0.000 0.00084(18)
N1 0.0106(10) 0.0083(10) 0.0075(10) 0.0008(8) -0.0001(8) 0.0001(8)
N2 0.0126(15) 0.0065(13) 0.0066(14) 0.000 0.000 0.0001(11)
C1 0.0091(11) 0.0119(12) 0.0075(11) 0.0021(9) 0.0001(9) -0.0002(9)
C2 0.0133(12) 0.0132(12) 0.0093(11) 0.0020(9) 0.0010(9) -0.0006(9)
C3 0.0125(12) 0.0117(12) 0.0072(11) 0.0003(9) -0.0006(9) -0.0012(9)
C4 0.0117(12) 0.0096(11) 0.0088(12) -0.0006(9) -0.0004(9) -0.0012(9)
C5 0.0117(12) 0.0111(12) 0.0063(11) -0.0009(9) 0.0000(9) -0.0016(9)
C6 0.0194(13) 0.0111(12) 0.0086(12) -0.0015(9) 0.0012(10) 0.0005(10)
C7 0.0182(18) 0.0096(16) 0.0135(18) 0.000 0.000 0.0006(14)
C8 0.0219(14) 0.0102(12) 0.0110(12) 0.0019(9) 0.0015(10) 0.0000(10)
C9 0.076(3) 0.0192(16) 0.038(2) 0.0111(14) -0.036(2) -0.0225(17)
C10 0.071(3) 0.0215(16) 0.050(2) 0.0184(16) 0.045(2) 0.0244(18)
C11 0.0275(15) 0.0130(12) 0.0133(13) 0.0038(10) 0.0005(11) 0.0007(11)
C12 0.0183(13) 0.0129(12) 0.0078(12) -0.0005(9) 0.0007(9) -0.0015(10)
C13 0.0257(15) 0.0211(14) 0.0112(12) -0.0030(10) 0.0014(11) -0.0092(12)
C14 0.0241(15) 0.0200(14) 0.0118(12) -0.0015(10) 0.0024(11) 0.0075(11)
C15 0.0248(15) 0.0186(13) 0.0071(11) -0.0019(10) 0.0005(10) -0.0010(11)
C17 0.009(2) 0.040(3) 0.017(3) -0.005(3) 0.005(2) -0.007(2)
O1 0.0106(15) 0.0260(17) 0.062(3) 0.000 0.000 -0.0016(12)
C16 0.012(3) 0.032(3) 0.025(3) -0.001(3) 0.008(2) 0.002(2)
C18 0.024(3) 0.056(4) 0.048(4) -0.027(3) 0.002(3) -0.005(3)
C19 0.044(5) 0.062(6) 0.080(7) -0.023(6) -0.001(5) -0.006(4)

loop_
_atom_type_symbol
_atom_type_description
_atom_type_scat_dispersion_real
_atom_type_scat_dispersion_imag
_atom_type_scat_source
C C 0.0033 0.0016 'International Tables Vol C Tables 4.2.6.8 and 6.1.1.4'
H H 0.0000 0.0000 'International Tables Vol C Tables 4.2.6.8 and 6.1.1.4'
N N 0.0061 0.0033 'International Tables Vol C Tables 4.2.6.8 and 6.1.1.4'
O O 0.0106 0.0060 'International Tables Vol C Tables 4.2.6.8 and 6.1.1.4'
Co Co 0.3494 0.9721 'International Tables Vol C Tables 4.2.6.8 and 6.1.1.4'

loop_
_geom_angle_atom_site_label_1
_geom_angle_atom_site_label_2
_geom_angle_atom_site_label_3
_geom_angle
_geom_angle_site_symmetry_1
_geom_angle_site_symmetry_3
N1 Co1 N1 145.79(13) 8_556 .
N1 Co1 N2 80.84(7) 8_556 .
N1 Co1 N2 80.84(7) . .
N1 Co1 O1 105.73(7) 8_556 .
N1 Co1 O1 105.73(7) . .
N2 Co1 O1 99.92(13) . .
C1 N1 C4 107.5(2) . .
C1 N1 Co1 137.39(17) . .
C4 N1 Co1 112.96(16) . .
C5 N2 C5 126.4(3) 8_556 .
C5 N2 Co1 116.79(16) 8_556 .
C5 N2 Co1 116.79(16) . .
N1 C1 C2 109.7(2) . .
N1 C1 C8 121.2(2) . .
C2 C1 C8 129.1(2) . .
C1 C2 C3 108.1(2) . .
C4 C3 C2 105.7(2) . .
C4 C3 C12 130.3(2) . .
C2 C3 C12 124.0(2) . .
N1 C4 C3 109.1(2) . .
N1 C4 C5 114.7(2) . .
C3 C4 C5 136.2(2) . .
N2 C5 C6 117.2(2) . .
N2 C5 C4 111.2(2) . .
C6 C5 C4 131.6(2) . .
C7 C6 C5 118.1(2) . .
C6 C7 C6 122.6(3) 8_556 .
C1 C8 C10 110.7(2) . .
C1 C8 C11 110.7(2) . .
C10 C8 C11 108.4(3) . .
C1 C8 C9 109.5(2) . .
C10 C8 C9 109.6(3) . .
C11 C8 C9 107.9(2) . .
C3 C12 C14 110.5(2) . .
C3 C12 C13 109.6(2) . .
C14 C12 C13 111.4(2) . .
C3 C12 C15 111.0(2) . .
C14 C12 C15 107.2(2) . .
C13 C12 C15 107.0(2) . .
C16 O1 C16 74.9(5) 8_556 .
C16 O1 C18 52.3(4) 8_556 .
C16 O1 C18 112.3(4) . .
C16 O1 C18 112.3(4) 8_556 8_556
C16 O1 C18 52.3(4) . 8_556
C18 O1 C18 109.2(7) . 8_556
C16 O1 Co1 134.7(3) 8_556 .
C16 O1 Co1 134.7(3) . .
C18 O1 Co1 112.9(3) . .
C18 O1 Co1 112.9(3) 8_556 .
O1 C16 C17 106.9(4) . .
C19 C18 O1 110.8(7) . .

loop_
_geom_bond_atom_site_label_1
_geom_bond_atom_site_label_2
_geom_bond_distance
_geom_bond_site_symmetry_2
Co1 N1 1.950(2) 8_556
Co1 N1 1.950(2) .
Co1 N2 1.974(3) .
Co1 O1 2.072(3) .
N1 C1 1.357(3) .
N1 C4 1.403(3) .
N2 C5 1.351(3) 8_556
N2 C5 1.351(3) .
C1 C2 1.392(4) .
C1 C8 1.514(3) .
C2 C3 1.415(3) .
C3 C4 1.406(3) .
C3 C12 1.525(4) .
C4 C5 1.468(3) .
C5 C6 1.399(4) .
C6 C7 1.390(3) .
C7 C6 1.390(3) 8_556
C8 C10 1.527(4) .
C8 C11 1.524(4) .
C8 C9 1.537(4) .
C12 C14 1.537(4) .
C12 C13 1.537(4) .
C12 C15 1.534(4) .
C17 C16 1.533(7) .
O1 C16 1.359(5) 8_556
O1 C16 1.359(5) .
O1 C18 1.547(6) .
O1 C18 1.547(6) 8_556
C18 C19 1.483(8) .
